data_7120673
loop_
_publ_author_name
'Xia, Mengfan'
'Zhuo, Caixia'
'Ma, Xuejuan'
'Zhang, Xiaohong'
'Sun, Huaming'
'Zhai, Quan-Guo'
'Zhang, Yaodong'

_publ_section_title
;
 Assembly of the active center of organophosphorus hydrolase in
 metal--organic frameworks via rational combination of functional ligands
;
_journal_name_full 'Chem. Commun.'
_journal_paper_doi 10.1039/C7CC06270B
_journal_year 2017
_chemical_formula_sum 'C27 H33 N7 O8 Zn'
_chemical_formula_weight 648.97
_chemical_name_systematic
; 
 ? 
;
_space_group_IT_number 15
_symmetry_cell_setting monoclinic
_symmetry_space_group_name_Hall '-C 2yc'
_symmetry_space_group_name_H-M 'C 1 2/c 1'
_atom_sites_solution_hydrogens geom
_atom_sites_solution_primary direct
_atom_sites_solution_secondary difmap
_audit_creation_method SHELXL-97
_audit_update_record
;
2017-07-05 deposited with the CCDC.
2017-09-18 downloaded from the CCDC.
;
_cell_angle_alpha 90.00
_cell_angle_beta 116.159(3)
_cell_angle_gamma 90.00
_cell_formula_units_Z 8
_cell_length_a 25.469(3)
_cell_length_b 12.0512(10)
_cell_length_c 21.5230(17)
_cell_measurement_reflns_used 2952
_cell_measurement_temperature 123(4)
_cell_measurement_theta_max 70.6440
_cell_measurement_theta_min 3.8730
_cell_volume 5929.5(10)
_computing_cell_refinement 'Bruker FRAMBO'
_computing_data_collection 'Bruker FRAMBO'
_computing_data_reduction 'Bruker SAINT'
_computing_molecular_graphics 'Bruker SHELXTL'
_computing_publication_material 'Bruker SHELXTL'
_computing_structure_refinement 'SHELXL-97 (Sheldrick, 1997)'
_computing_structure_solution 'SHELXS-97 (Sheldrick, 1990)'
_diffrn_ambient_temperature 123(4)
_diffrn_measured_fraction_theta_full 1.000
_diffrn_measured_fraction_theta_max 1.000
_diffrn_measurement_device_type 'CCD area detector'
_diffrn_measurement_method 'phi and omega scans'
_diffrn_radiation_monochromator graphite
_diffrn_radiation_source 'fine-focus sealed tube'
_diffrn_radiation_type CuK\a
_diffrn_radiation_wavelength 1.54178
_diffrn_reflns_av_R_equivalents 0.0462
_diffrn_reflns_av_sigmaI/netI 0.0721
_diffrn_reflns_limit_h_max 30
_diffrn_reflns_limit_h_min -27
_diffrn_reflns_limit_k_max 12
_diffrn_reflns_limit_k_min -14
_diffrn_reflns_limit_l_max 25
_diffrn_reflns_limit_l_min -21
_diffrn_reflns_number 11914
_diffrn_reflns_theta_full 66.04
_diffrn_reflns_theta_max 66.04
_diffrn_reflns_theta_min 3.87
_exptl_absorpt_coefficient_mu 1.671
_exptl_absorpt_correction_T_max 0.8507
_exptl_absorpt_correction_T_min 0.7205
_exptl_absorpt_correction_type multi-scan
_exptl_absorpt_process_details sadabs
_exptl_crystal_density_diffrn 1.454
_exptl_crystal_density_method 'not measured'
_exptl_crystal_description block
_exptl_crystal_F_000 2704
_exptl_crystal_size_max 0.21
_exptl_crystal_size_mid 0.14
_exptl_crystal_size_min 0.10
_refine_diff_density_max 0.410
_refine_diff_density_min -0.607
_refine_diff_density_rms 0.088
_refine_ls_extinction_method none
_refine_ls_goodness_of_fit_ref 1.047
_refine_ls_hydrogen_treatment mixed
_refine_ls_matrix_type full
_refine_ls_number_parameters 481
_refine_ls_number_reflns 5174
_refine_ls_number_restraints 0
_refine_ls_restrained_S_all 1.047
_refine_ls_R_factor_all 0.0944
_refine_ls_R_factor_gt 0.0664
_refine_ls_shift/su_max 0.001
_refine_ls_shift/su_mean 0.000
_refine_ls_structure_factor_coef Fsqd
_refine_ls_weighting_details 'calc w=1/[\s^2^(Fo^2^)+(0.1079P)^2^+4.2016P] where P=(Fo^2^+2Fc^2^)/3'
_refine_ls_weighting_scheme calc
_refine_ls_wR_factor_gt 0.1769
_refine_ls_wR_factor_ref 0.1988
_reflns_number_gt 3654
_reflns_number_total 5174
_reflns_threshold_expression >2sigma(I)
_cod_data_source_file c7cc06270b2.cif
_cod_data_source_block 160125a
_cod_depositor_comments
;
The following automatic conversions were performed:

'_symmetry_cell_setting' value 'Monoclinic' changed to 'monoclinic'
according to
/home/data/users/saulius/crontab/automatic-downloads/rss-feeds/RSC/lib/dictionaries/cif_core.dic
dictionary named 'cif_core.dic' version 2.4.2 from 2011-04-26.

Automatic conversion script
Id: cif_fix_values 4973 2017-02-22 13:04:09Z antanas 
;
_cod_original_cell_volume 5929.5(9)
_cod_original_sg_symbol_H-M C2/c
_cod_database_code 7120673

loop_
_symmetry_equiv_pos_as_xyz
'x, y, z'
'-x, y, -z+1/2'
'x+1/2, y+1/2, z'
'-x+1/2, y+1/2, -z+1/2'
'-x, -y, -z'
'x, -y, z-1/2'
'-x+1/2, -y+1/2, -z'
'x+1/2, -y+1/2, z-1/2'

loop_
_atom_site_label
_atom_site_type_symbol
_atom_site_fract_x
_atom_site_fract_y
_atom_site_fract_z
_atom_site_U_iso_or_equiv
_atom_site_adp_type
_atom_site_occupancy
_atom_site_symmetry_multiplicity
_atom_site_calc_flag
_atom_site_refinement_flags
_atom_site_disorder_assembly
_atom_site_disorder_group
Zn1 Zn 0.60884(2) 0.52999(6) 0.66868(3) 0.0316(2) Uani 1 1 d . . .
N1 N 0.54689(16) 0.6362(3) 0.66462(18) 0.0311(9) Uani 1 1 d . . .
N2 N 0.45893(18) 0.7020(4) 0.6347(2) 0.0422(10) Uani 1 1 d . . .
H2 H 0.4215 0.7046 0.6191 0.051 Uiso 1 1 calc R . .
N3 N 0.54818(16) 0.4253(3) 0.59688(18) 0.0316(9) Uani 1 1 d . . .
N4 N 0.46026(17) 0.3757(3) 0.52159(18) 0.0359(10) Uani 1 1 d . . .
H4 H 0.4228 0.3707 0.5007 0.043 Uiso 1 1 calc R . .
N5 N 0.6434(15) 0.067(2) 0.7469(16) 0.125(8) Uani 0.592(16) 1 d P A 1
N5' N 0.617(2) 0.027(5) 0.721(3) 0.155(18) Uani 0.408(16) 1 d P A 2
N6 N 0.2622(2) 0.8014(6) 0.6054(3) 0.084(2) Uani 1 1 d . . .
N7 N 0.427(3) 0.032(4) 0.519(3) 0.184(17) Uani 0.523(18) 1 d P B 1
N7' N 0.381(4) 0.052(5) 0.491(3) 0.20(2) Uani 0.477(18) 1 d P B 2
O1 O 0.65962(14) 0.4341(3) 0.74289(16) 0.0430(9) Uani 1 1 d . . .
O2 O 0.63936(15) 0.5057(3) 0.82528(17) 0.0397(8) Uani 1 1 d . . .
O3 O 0.64581(13) 0.5790(3) 0.60567(15) 0.0353(8) Uani 1 1 d . . .
O4 O 0.67941(14) 0.6748(4) 0.70238(16) 0.0477(10) Uani 1 1 d . . .
O5 O 0.40447(13) 0.4988(3) 0.58112(16) 0.0386(8) Uani 1 1 d . . .
H5 H 0.3890 0.5048 0.6073 0.058 Uiso 1 1 calc R . .
O6 O 0.6257(9) 0.1424(18) 0.6492(11) 0.217(11) Uani 0.592(16) 1 d P A 1
O6' O 0.5586(14) 0.0018(18) 0.7659(13) 0.160(10) Uani 0.408(16) 1 d P A 2
O7 O 0.3461(2) 0.7697(5) 0.5957(3) 0.0920(17) Uani 1 1 d . . .
O8 O 0.4706(12) 0.0565(16) 0.6294(12) 0.177(11) Uani 0.523(18) 1 d P B 1
O8' O 0.3893(17) 0.048(3) 0.597(2) 0.239(17) Uani 0.477(18) 1 d P B 2
C1 C 0.49038(19) 0.6113(4) 0.6378(2) 0.0304(10) Uani 1 1 d . . .
C2 C 0.4963(3) 0.7896(5) 0.6604(3) 0.0513(14) Uani 1 1 d . . .
H2A H 0.4863 0.8626 0.6643 0.062 Uiso 1 1 calc R . .
C3 C 0.5511(2) 0.7488(4) 0.6792(3) 0.0438(13) Uani 1 1 d . . .
H3 H 0.5856 0.7897 0.6986 0.053 Uiso 1 1 calc R . .
C4 C 0.4911(2) 0.4361(4) 0.5780(2) 0.0323(11) Uani 1 1 d . . .
C5 C 0.4988(2) 0.3228(4) 0.5026(2) 0.0406(12) Uani 1 1 d . . .
H5A H 0.4895 0.2754 0.4651 0.049 Uiso 1 1 calc R . .
C6 C 0.5529(2) 0.3536(4) 0.5491(2) 0.0372(11) Uani 1 1 d . . .
H6 H 0.5878 0.3305 0.5492 0.045 Uiso 1 1 calc R . .
C7 C 0.4659(2) 0.4947(4) 0.6203(2) 0.0331(11) Uani 1 1 d . . .
C8 C 0.5000 0.4851(6) 0.7500 0.0301(14) Uani 1 2 d S . .
H8 H 0.5000 0.5623 0.7500 0.036 Uiso 1 2 calc SR . .
C9 C 0.4844(2) 0.4296(4) 0.6884(2) 0.0312(10) Uani 1 1 d . . .
C10 C 0.4835(3) 0.3148(5) 0.6885(3) 0.0500(14) Uani 1 1 d . . .
H10 H 0.4718 0.2761 0.6471 0.060 Uiso 1 1 calc R . .
C11 C 0.5000 0.2572(7) 0.7500 0.061(2) Uani 1 2 d S . .
H11 H 0.5000 0.1800 0.7500 0.074 Uiso 1 2 calc SR . .
C12 C 0.66457(19) 0.4386(4) 0.8042(2) 0.0355(11) Uani 1 1 d . . .
C13 C 0.67887(19) 0.6543(5) 0.6454(2) 0.0370(12) Uani 1 1 d . . .
C14 C 0.70666(19) 0.3546(4) 0.8532(2) 0.0357(11) Uani 1 1 d . . .
C15 C 0.7424(2) 0.2948(5) 0.8327(2) 0.0406(13) Uani 1 1 d . . .
H15 H 0.7404 0.3062 0.7889 0.049 Uiso 1 1 calc R . .
C16 C 0.7819(2) 0.2171(4) 0.8774(2) 0.0356(11) Uani 1 1 d . . .
C17 C 0.7846(2) 0.1998(4) 0.9432(2) 0.0351(11) Uani 1 1 d . . .
H17 H 0.8107 0.1478 0.9728 0.042 Uiso 1 1 calc R . .
C18 C 0.7488(2) 0.2594(4) 0.9648(2) 0.0355(11) Uani 1 1 d . . .
C19 C 0.7104(2) 0.3380(5) 0.9195(2) 0.0376(12) Uani 1 1 d . . .
H19 H 0.6870 0.3800 0.9336 0.045 Uiso 1 1 calc R . .
C20 C 0.6145(10) 0.1421(19) 0.6998(10) 0.107(7) Uani 0.592(16) 1 d P A 1
H20 H 0.5880 0.1909 0.7041 0.129 Uiso 0.592(16) 1 calc PR A 1
C21 C 0.6339(13) 0.061(3) 0.8102(15) 0.157(11) Uani 0.592(16) 1 d P A 1
H21A H 0.5997 0.1025 0.8032 0.236 Uiso 0.592(16) 1 calc PR A 1
H21B H 0.6673 0.0906 0.8488 0.236 Uiso 0.592(16) 1 calc PR A 1
H21C H 0.6285 -0.0155 0.8194 0.236 Uiso 0.592(16) 1 calc PR A 1
C22 C 0.6873(13) -0.012(2) 0.7460(14) 0.116(8) Uani 0.592(16) 1 d P A 1
H22A H 0.6834 -0.0817 0.7655 0.175 Uiso 0.592(16) 1 calc PR A 1
H22B H 0.7258 0.0171 0.7728 0.175 Uiso 0.592(16) 1 calc PR A 1
H22C H 0.6812 -0.0236 0.6992 0.175 Uiso 0.592(16) 1 calc PR A 1
C20' C 0.611(3) -0.004(4) 0.777(3) 0.146(15) Uani 0.408(16) 1 d P A 2
H20' H 0.6418 -0.0271 0.8186 0.175 Uiso 0.408(16) 1 calc PR A 2
C21' C 0.563(2) 0.059(3) 0.659(2) 0.19(2) Uani 0.408(16) 1 d P A 2
H21D H 0.5495 0.1291 0.6664 0.291 Uiso 0.408(16) 1 calc PR A 2
H21E H 0.5336 0.0036 0.6491 0.291 Uiso 0.408(16) 1 calc PR A 2
H21F H 0.5723 0.0647 0.6197 0.291 Uiso 0.408(16) 1 calc PR A 2
C22' C 0.671(3) 0.030(5) 0.713(3) 0.18(2) Uani 0.408(16) 1 d P A 2
H22D H 0.6919 0.0964 0.7337 0.276 Uiso 0.408(16) 1 calc PR A 2
H22E H 0.6618 0.0280 0.6649 0.276 Uiso 0.408(16) 1 calc PR A 2
H22F H 0.6944 -0.0336 0.7359 0.276 Uiso 0.408(16) 1 calc PR A 2
C23 C 0.3141(3) 0.7528(7) 0.6234(4) 0.078(2) Uani 1 1 d . . .
H23 H 0.3268 0.7024 0.6598 0.094 Uiso 1 1 calc R . .
C24 C 0.2373(4) 0.8794(7) 0.5491(4) 0.106(3) Uani 1 1 d . . .
H24A H 0.2196 0.9395 0.5623 0.159 Uiso 1 1 calc R . .
H24B H 0.2082 0.8428 0.5091 0.159 Uiso 1 1 calc R . .
H24C H 0.2675 0.9077 0.5383 0.159 Uiso 1 1 calc R . .
C25 C 0.2234(4) 0.7670(10) 0.6373(5) 0.130(4) Uani 1 1 d . . .
H25A H 0.1849 0.7526 0.6015 0.195 Uiso 1 1 calc R . .
H25B H 0.2217 0.8252 0.6668 0.195 Uiso 1 1 calc R . .
H25C H 0.2387 0.7009 0.6642 0.195 Uiso 1 1 calc R . .
C26 C 0.4752(17) 0.063(3) 0.574(2) 0.165(14) Uani 0.523(18) 1 d P B 1
H26 H 0.5089 0.0876 0.5716 0.198 Uiso 0.523(18) 1 calc PR B 1
C27 C 0.375(3) -0.005(5) 0.526(4) 0.21(3) Uani 0.523(18) 1 d P B 1
H27A H 0.3699 -0.0834 0.5175 0.314 Uiso 0.523(18) 1 calc PR B 1
H27B H 0.3414 0.0339 0.4940 0.314 Uiso 0.523(18) 1 calc PR B 1
H27C H 0.3804 0.0096 0.5727 0.314 Uiso 0.523(18) 1 calc PR B 1
C28 C 0.422(3) 0.032(4) 0.449(3) 0.22(2) Uani 0.523(18) 1 d P B 1
H28A H 0.4586 0.0079 0.4496 0.329 Uiso 0.523(18) 1 calc PR B 1
H28B H 0.4138 0.1062 0.4299 0.329 Uiso 0.523(18) 1 calc PR B 1
H28C H 0.3915 -0.0168 0.4199 0.329 Uiso 0.523(18) 1 calc PR B 1
C26' C 0.398(3) 0.098(4) 0.553(3) 0.182(18) Uani 0.477(18) 1 d P B 2
H26' H 0.4168 0.1665 0.5628 0.219 Uiso 0.477(18) 1 calc PR B 2
C27' C 0.392(2) 0.114(3) 0.438(2) 0.179(16) Uani 0.477(18) 1 d P B 2
H27D H 0.4268 0.1575 0.4607 0.269 Uiso 0.477(18) 1 calc PR B 2
H27E H 0.3593 0.1625 0.4134 0.269 Uiso 0.477(18) 1 calc PR B 2
H27F H 0.3961 0.0630 0.4068 0.269 Uiso 0.477(18) 1 calc PR B 2
C28' C 0.351(2) -0.055(4) 0.468(3) 0.24(2) Uani 0.477(18) 1 d P B 2
H28D H 0.3780 -0.1086 0.4659 0.361 Uiso 0.477(18) 1 calc PR B 2
H28E H 0.3191 -0.0457 0.4228 0.361 Uiso 0.477(18) 1 calc PR B 2
H28F H 0.3365 -0.0791 0.4998 0.361 Uiso 0.477(18) 1 calc PR B 2

loop_
_atom_site_aniso_label
_atom_site_aniso_U_11
_atom_site_aniso_U_22
_atom_site_aniso_U_33
_atom_site_aniso_U_23
_atom_site_aniso_U_13
_atom_site_aniso_U_12
Zn1 0.0241(3) 0.0495(4) 0.0228(3) 0.0088(3) 0.0119(2) 0.0014(3)
N1 0.030(2) 0.037(2) 0.0279(19) 0.0026(17) 0.0133(15) 0.0005(17)
N2 0.034(2) 0.047(3) 0.044(2) 0.006(2) 0.0163(19) 0.008(2)
N3 0.034(2) 0.040(2) 0.0227(19) 0.0064(17) 0.0141(16) 0.0018(18)
N4 0.036(2) 0.050(3) 0.0240(19) -0.0008(18) 0.0155(16) -0.0085(19)
N5 0.118(19) 0.13(2) 0.11(2) -0.004(15) 0.038(15) 0.017(15)
N5' 0.15(4) 0.14(3) 0.14(4) 0.00(3) 0.03(3) 0.00(3)
N6 0.059(4) 0.112(5) 0.063(4) -0.004(4) 0.010(3) 0.039(4)
N7 0.22(4) 0.15(3) 0.13(3) 0.03(2) 0.03(4) 0.00(3)
N7' 0.22(6) 0.16(4) 0.17(5) 0.00(4) 0.04(5) 0.01(4)
O1 0.0376(19) 0.070(3) 0.0252(17) 0.0159(17) 0.0178(14) 0.0180(18)
O2 0.0341(18) 0.051(2) 0.0393(19) 0.0134(16) 0.0209(15) 0.0121(16)
O3 0.0305(17) 0.051(2) 0.0266(16) -0.0009(15) 0.0148(13) -0.0151(16)
O4 0.0365(19) 0.084(3) 0.0297(18) -0.0050(18) 0.0206(15) -0.0171(19)
O5 0.0265(16) 0.062(2) 0.0291(18) -0.0055(16) 0.0141(14) -0.0051(16)
O6 0.19(2) 0.19(2) 0.20(2) 0.011(16) 0.031(16) 0.022(16)
O6' 0.17(2) 0.122(17) 0.17(2) -0.004(14) 0.055(19) 0.001(17)
O7 0.052(3) 0.093(4) 0.127(5) 0.026(4) 0.036(3) 0.022(3)
O8 0.22(3) 0.138(15) 0.142(18) -0.008(13) 0.048(17) -0.002(14)
O8' 0.24(4) 0.19(3) 0.23(4) 0.03(3) 0.04(3) -0.02(2)
C1 0.029(2) 0.040(3) 0.025(2) 0.005(2) 0.0139(18) 0.002(2)
C2 0.055(3) 0.039(3) 0.057(4) 0.000(3) 0.022(3) 0.005(3)
C3 0.045(3) 0.043(3) 0.041(3) 0.001(2) 0.016(2) -0.008(3)
C4 0.033(2) 0.043(3) 0.023(2) 0.004(2) 0.0139(19) -0.005(2)
C5 0.054(3) 0.044(3) 0.032(3) 0.001(2) 0.027(2) 0.001(2)
C6 0.044(3) 0.042(3) 0.032(2) 0.009(2) 0.022(2) 0.009(2)
C7 0.026(2) 0.049(3) 0.025(2) 0.002(2) 0.0118(18) -0.003(2)
C8 0.032(3) 0.033(3) 0.031(3) 0.000 0.019(3) 0.000
C9 0.032(2) 0.040(3) 0.027(2) 0.002(2) 0.0185(19) -0.004(2)
C10 0.079(4) 0.043(3) 0.038(3) -0.006(2) 0.035(3) -0.010(3)
C11 0.112(8) 0.041(4) 0.048(5) 0.000 0.052(5) 0.000
C12 0.025(2) 0.053(3) 0.032(3) 0.012(2) 0.0162(19) 0.004(2)
C13 0.027(2) 0.061(3) 0.023(2) 0.005(2) 0.0104(19) -0.004(2)
C14 0.027(2) 0.054(3) 0.027(2) 0.006(2) 0.0124(19) 0.009(2)
C15 0.037(3) 0.070(4) 0.021(2) 0.008(2) 0.018(2) 0.009(3)
C16 0.031(2) 0.056(3) 0.025(2) 0.001(2) 0.0170(19) 0.009(2)
C17 0.031(2) 0.051(3) 0.024(2) 0.007(2) 0.0134(19) 0.012(2)
C18 0.032(2) 0.054(3) 0.023(2) 0.004(2) 0.0152(19) 0.011(2)
C19 0.031(2) 0.058(3) 0.031(2) 0.006(2) 0.020(2) 0.015(2)
C20 0.123(16) 0.118(16) 0.082(12) 0.009(12) 0.048(12) 0.009(13)
C21 0.15(2) 0.14(2) 0.14(2) 0.007(18) 0.028(19) -0.010(18)
C22 0.116(16) 0.100(15) 0.12(2) 0.017(12) 0.041(15) 0.041(12)
C20' 0.14(4) 0.15(4) 0.13(4) -0.01(3) 0.04(3) 0.01(3)
C21' 0.20(5) 0.15(3) 0.17(3) 0.02(3) 0.02(3) 0.00(3)
C22' 0.18(6) 0.16(5) 0.17(5) 0.00(4) 0.04(5) 0.00(4)
C23 0.067(5) 0.080(5) 0.068(5) -0.007(4) 0.012(4) 0.028(4)
C24 0.092(6) 0.099(7) 0.100(6) 0.012(5) 0.018(5) 0.046(5)
C25 0.114(7) 0.207(12) 0.088(6) 0.020(7) 0.061(6) 0.075(8)
C26 0.18(4) 0.14(2) 0.14(3) 0.02(2) 0.04(3) 0.00(2)
C27 0.23(6) 0.17(5) 0.16(5) 0.02(4) 0.02(4) -0.01(4)
C28 0.24(5) 0.19(4) 0.19(5) 0.02(3) 0.05(4) -0.02(4)
C26' 0.20(4) 0.15(4) 0.13(4) 0.02(3) 0.02(3) 0.00(4)
C27' 0.18(4) 0.17(4) 0.14(3) 0.02(3) 0.03(2) 0.02(3)
C28' 0.25(5) 0.20(5) 0.19(5) 0.02(3) 0.03(4) -0.01(4)

loop_
_atom_type_symbol
_atom_type_description
_atom_type_scat_dispersion_real
_atom_type_scat_dispersion_imag
_atom_type_scat_source
C C 0.0181 0.0091 'International Tables Vol C Tables 4.2.6.8 and 6.1.1.4'
H H 0.0000 0.0000 'International Tables Vol C Tables 4.2.6.8 and 6.1.1.4'
N N 0.0311 0.0180 'International Tables Vol C Tables 4.2.6.8 and 6.1.1.4'
O O 0.0492 0.0322 'International Tables Vol C Tables 4.2.6.8 and 6.1.1.4'
Zn Zn -1.5491 0.6778 'International Tables Vol C Tables 4.2.6.8 and 6.1.1.4'

loop_
_geom_angle_atom_site_label_1
_geom_angle_atom_site_label_2
_geom_angle_atom_site_label_3
_geom_angle
_geom_angle_site_symmetry_1
_geom_angle_site_symmetry_3
O1 Zn1 N1 130.17(14) . .
O1 Zn1 O3 112.56(14) . .
N1 Zn1 O3 111.70(15) . .
O1 Zn1 N3 105.11(17) . .
N1 Zn1 N3 92.45(15) . .
O3 Zn1 N3 95.24(13) . .
O1 Zn1 O4 92.65(15) . .
N1 Zn1 O4 91.10(15) . .
O3 Zn1 O4 58.95(12) . .
N3 Zn1 O4 153.20(13) . .
C1 N1 C3 106.4(4) . .
C1 N1 Zn1 123.8(3) . .
C3 N1 Zn1 129.4(3) . .
C1 N2 C2 108.5(4) . .
C1 N2 H2 125.8 . .
C2 N2 H2 125.8 . .
C4 N3 C6 105.9(4) . .
C4 N3 Zn1 121.7(3) . .
C6 N3 Zn1 130.9(3) . .
C4 N4 C5 108.3(4) . .
C4 N4 H4 125.9 . .
C5 N4 H4 125.9 . .
C20 N5 C22 127(3) . .
C20 N5 C21 119(3) . .
C22 N5 C21 114(2) . .
C20' N5' C22' 126(5) . .
C20' N5' C21' 118(6) . .
C22' N5' C21' 115(6) . .
C23 N6 C24 122.8(8) . .
C23 N6 C25 121.1(7) . .
C24 N6 C25 115.7(6) . .
C26 N7 C28 123(6) . .
C26 N7 C27 121(6) . .
C28 N7 C27 116(5) . .
C26' N7' C28' 127(8) . .
C26' N7' C27' 118(6) . .
C28' N7' C27' 115(5) . .
C12 O1 Zn1 123.8(3) . .
C13 O3 Zn1 97.0(3) . .
C13 O4 Zn1 82.8(3) . .
C7 O5 H5 109.5 . .
N1 C1 N2 110.3(4) . .
N1 C1 C7 124.5(4) . .
N2 C1 C7 124.9(4) . .
C3 C2 N2 106.3(5) . .
C3 C2 H2A 126.8 . .
N2 C2 H2A 126.8 . .
C2 C3 N1 108.5(5) . .
C2 C3 H3 125.7 . .
N1 C3 H3 125.7 . .
N3 C4 N4 110.4(4) . .
N3 C4 C7 124.2(4) . .
N4 C4 C7 124.8(4) . .
C6 C5 N4 106.3(4) . .
C6 C5 H5A 126.8 . .
N4 C5 H5A 126.8 . .
C5 C6 N3 109.1(4) . .
C5 C6 H6 125.5 . .
N3 C6 H6 125.5 . .
O5 C7 C4 108.2(4) . .
O5 C7 C1 110.0(4) . .
C4 C7 C1 110.3(4) . .
O5 C7 C9 112.3(4) . .
C4 C7 C9 107.7(4) . .
C1 C7 C9 108.3(4) . .
C9 C8 C9 121.9(6) . 2_656
C9 C8 H8 119.0 . .
C9 C8 H8 119.0 2_656 .
C8 C9 C10 118.8(5) . .
C8 C9 C7 120.4(5) . .
C10 C9 C7 120.7(4) . .
C9 C10 C11 120.2(5) . .
C9 C10 H10 119.9 . .
C11 C10 H10 119.9 . .
C10 C11 C10 119.9(8) . 2_656
C10 C11 H11 120.1 . .
C10 C11 H11 120.1 2_656 .
O2 C12 O1 125.4(4) . .
O2 C12 C14 120.3(4) . .
O1 C12 C14 114.3(4) . .
O4 C13 O3 121.2(4) . .
O4 C13 C16 120.2(4) . 4_656
O3 C13 C16 118.6(4) . 4_656
C15 C14 C19 119.6(4) . .
C15 C14 C12 119.4(4) . .
C19 C14 C12 121.0(4) . .
C14 C15 C16 120.3(4) . .
C14 C15 H15 119.8 . .
C16 C15 H15 119.8 . .
C15 C16 C17 119.6(4) . .
C15 C16 C13 119.6(4) . 4_646
C17 C16 C13 120.8(4) . 4_646
C18 C17 C16 120.8(4) . .
C18 C17 H17 119.6 . .
C16 C17 H17 119.6 . .
C17 C18 C19 118.3(4) . .
C17 C18 C18 121.0(5) . 7_657
C19 C18 C18 120.6(5) . 7_657
C14 C19 C18 121.3(4) . .
C14 C19 H19 119.4 . .
C18 C19 H19 119.4 . .
O6 C20 N5 114(3) . .
O6 C20 H20 122.9 . .
N5 C20 H20 122.9 . .
N5 C21 H21A 109.5 . .
N5 C21 H21B 109.5 . .
H21A C21 H21B 109.5 . .
N5 C21 H21C 109.5 . .
H21A C21 H21C 109.5 . .
H21B C21 H21C 109.5 . .
N5 C22 H22A 109.5 . .
N5 C22 H22B 109.5 . .
H22A C22 H22B 109.5 . .
N5 C22 H22C 109.5 . .
H22A C22 H22C 109.5 . .
H22B C22 H22C 109.5 . .
O6' C20' N5' 110(5) . .
O6' C20' H20' 125.1 . .
N5' C20' H20' 125.1 . .
N5' C21' H21D 109.5 . .
N5' C21' H21E 109.5 . .
H21D C21' H21E 109.5 . .
N5' C21' H21F 109.5 . .
H21D C21' H21F 109.5 . .
H21E C21' H21F 109.5 . .
N5' C22' H22D 109.5 . .
N5' C22' H22E 109.5 . .
H22D C22' H22E 109.5 . .
N5' C22' H22F 109.5 . .
H22D C22' H22F 109.5 . .
H22E C22' H22F 109.5 . .
O7 C23 N6 125.0(8) . .
O7 C23 H23 117.5 . .
N6 C23 H23 117.5 . .
N6 C24 H24A 109.5 . .
N6 C24 H24B 109.5 . .
H24A C24 H24B 109.5 . .
N6 C24 H24C 109.5 . .
H24A C24 H24C 109.5 . .
H24B C24 H24C 109.5 . .
N6 C25 H25A 109.5 . .
N6 C25 H25B 109.5 . .
H25A C25 H25B 109.5 . .
N6 C25 H25C 109.5 . .
H25A C25 H25C 109.5 . .
H25B C25 H25C 109.5 . .
O8 C26 N7 113(4) . .
O8 C26 H26 123.4 . .
N7 C26 H26 123.4 . .
N7 C27 H27A 109.5 . .
N7 C27 H27B 109.5 . .
H27A C27 H27B 109.5 . .
N7 C27 H27C 109.5 . .
H27A C27 H27C 109.5 . .
H27B C27 H27C 109.5 . .
N7 C28 H28A 109.5 . .
N7 C28 H28B 109.5 . .
H28A C28 H28B 109.5 . .
N7 C28 H28C 109.5 . .
H28A C28 H28C 109.5 . .
H28B C28 H28C 109.5 . .
O8' C26' N7' 119(6) . .
O8' C26' H26' 120.6 . .
N7' C26' H26' 120.6 . .
N7' C27' H27D 109.5 . .
N7' C27' H27E 109.5 . .
H27D C27' H27E 109.5 . .
N7' C27' H27F 109.5 . .
H27D C27' H27F 109.5 . .
H27E C27' H27F 109.5 . .
N7' C28' H28D 109.5 . .
N7' C28' H28E 109.5 . .
H28D C28' H28E 109.5 . .
N7' C28' H28F 109.5 . .
H28D C28' H28F 109.5 . .
H28E C28' H28F 109.5 . .

loop_
_geom_bond_atom_site_label_1
_geom_bond_atom_site_label_2
_geom_bond_distance
_geom_bond_site_symmetry_2
Zn1 O1 1.933(3) .
Zn1 N1 2.004(4) .
Zn1 O3 2.050(3) .
Zn1 N3 2.064(4) .
Zn1 O4 2.377(4) .
N1 C1 1.327(5) .
N1 C3 1.386(6) .
N2 C1 1.339(6) .
N2 C2 1.365(7) .
N2 H2 0.8600 .
N3 C4 1.333(6) .
N3 C6 1.388(6) .
N4 C4 1.334(6) .
N4 C5 1.375(6) .
N4 H4 0.8600 .
N5 C20 1.32(4) .
N5 C22 1.47(4) .
N5 C21 1.49(5) .
N5' C20' 1.33(7) .
N5' C22' 1.46(9) .
N5' C21' 1.48(5) .
N6 C23 1.337(8) .
N6 C24 1.442(9) .
N6 C25 1.489(11) .
N7 C26 1.33(5) .
N7 C28 1.47(7) .
N7 C27 1.47(9) .
N7' C26' 1.32(8) .
N7' C28' 1.46(8) .
N7' C27' 1.49(9) .
O1 C12 1.269(5) .
O2 C12 1.238(6) .
O3 C13 1.276(6) .
O4 C13 1.246(5) .
O5 C7 1.413(5) .
O5 H5 0.8200 .
O6 C20 1.24(3) .
O6' C20' 1.25(5) .
O7 C23 1.220(9) .
O8 C26 1.25(4) .
O8' C26' 1.22(6) .
C1 C7 1.517(7) .
C2 C3 1.364(8) .
C2 H2A 0.9300 .
C3 H3 0.9300 .
C4 C7 1.501(7) .
C5 C6 1.350(7) .
C5 H5A 0.9300 .
C6 H6 0.9300 .
C7 C9 1.542(6) .
C8 C9 1.377(5) .
C8 C9 1.377(5) 2_656
C8 H8 0.9300 .
C9 C10 1.384(7) .
C10 C11 1.386(7) .
C10 H10 0.9300 .
C11 C10 1.386(7) 2_656
C11 H11 0.9300 .
C12 C14 1.513(6) .
C13 C16 1.498(6) 4_656
C14 C15 1.377(7) .
C14 C19 1.401(6) .
C15 C16 1.400(7) .
C15 H15 0.9300 .
C16 C17 1.404(6) .
C16 C13 1.498(6) 4_646
C17 C18 1.392(6) .
C17 H17 0.9300 .
C18 C19 1.402(6) .
C18 C18 1.504(8) 7_657
C19 H19 0.9300 .
C20 H20 0.9300 .
C21 H21A 0.9600 .
C21 H21B 0.9600 .
C21 H21C 0.9600 .
C22 H22A 0.9600 .
C22 H22B 0.9600 .
C22 H22C 0.9600 .
C20' H20' 0.9300 .
C21' H21D 0.9600 .
C21' H21E 0.9600 .
C21' H21F 0.9600 .
C22' H22D 0.9600 .
C22' H22E 0.9600 .
C22' H22F 0.9600 .
C23 H23 0.9300 .
C24 H24A 0.9600 .
C24 H24B 0.9600 .
C24 H24C 0.9600 .
C25 H25A 0.9600 .
C25 H25B 0.9600 .
C25 H25C 0.9600 .
C26 H26 0.9300 .
C27 H27A 0.9600 .
C27 H27B 0.9600 .
C27 H27C 0.9600 .
C28 H28A 0.9600 .
C28 H28B 0.9600 .
C28 H28C 0.9600 .
C26' H26' 0.9300 .
C27' H27D 0.9600 .
C27' H27E 0.9600 .
C27' H27F 0.9600 .
C28' H28D 0.9600 .
C28' H28E 0.9600 .
C28' H28F 0.9600 .

loop_
_geom_torsion_atom_site_label_1
_geom_torsion_atom_site_label_2
_geom_torsion_atom_site_label_3
_geom_torsion_atom_site_label_4
_geom_torsion
_geom_torsion_site_symmetry_1
_geom_torsion_site_symmetry_4
O1 Zn1 N1 C1 -96.0(4) . .
O3 Zn1 N1 C1 112.8(3) . .
N3 Zn1 N1 C1 16.1(4) . .
O4 Zn1 N1 C1 169.6(3) . .
O1 Zn1 N1 C3 93.1(4) . .
O3 Zn1 N1 C3 -58.1(4) . .
N3 Zn1 N1 C3 -154.7(4) . .
O4 Zn1 N1 C3 -1.3(4) . .
O1 Zn1 N3 C4 120.4(3) . .
N1 Zn1 N3 C4 -12.4(4) . .
O3 Zn1 N3 C4 -124.5(3) . .
O4 Zn1 N3 C4 -109.7(4) . .
O1 Zn1 N3 C6 -76.1(4) . .
N1 Zn1 N3 C6 151.1(4) . .
O3 Zn1 N3 C6 39.0(4) . .
O4 Zn1 N3 C6 53.8(6) . .
N1 Zn1 O1 C12 -9.9(5) . .
O3 Zn1 O1 C12 141.2(4) . .
N3 Zn1 O1 C12 -116.5(4) . .
O4 Zn1 O1 C12 83.8(4) . .
O1 Zn1 O3 C13 -78.7(3) . .
N1 Zn1 O3 C13 77.8(3) . .
N3 Zn1 O3 C13 172.5(3) . .
O4 Zn1 O3 C13 0.2(3) . .
O1 Zn1 O4 C13 114.7(3) . .
N1 Zn1 O4 C13 -115.0(3) . .
O3 Zn1 O4 C13 -0.2(3) . .
N3 Zn1 O4 C13 -17.4(5) . .
C3 N1 C1 N2 0.1(5) . .
Zn1 N1 C1 N2 -172.5(3) . .
C3 N1 C1 C7 -174.2(4) . .
Zn1 N1 C1 C7 13.2(6) . .
C2 N2 C1 N1 0.0(6) . .
C2 N2 C1 C7 174.2(4) . .
C1 N2 C2 C3 -0.1(6) . .
N2 C2 C3 N1 0.1(6) . .
C1 N1 C3 C2 -0.2(6) . .
Zn1 N1 C3 C2 171.9(4) . .
C6 N3 C4 N4 0.0(5) . .
Zn1 N3 C4 N4 167.1(3) . .
C6 N3 C4 C7 171.8(4) . .
Zn1 N3 C4 C7 -21.1(6) . .
C5 N4 C4 N3 0.0(5) . .
C5 N4 C4 C7 -171.7(4) . .
C4 N4 C5 C6 0.0(5) . .
N4 C5 C6 N3 -0.1(5) . .
C4 N3 C6 C5 0.1(5) . .
Zn1 N3 C6 C5 -165.4(3) . .
N3 C4 C7 O5 174.4(4) . .
N4 C4 C7 O5 -14.9(6) . .
N3 C4 C7 C1 54.1(6) . .
N4 C4 C7 C1 -135.3(5) . .
N3 C4 C7 C9 -64.0(6) . .
N4 C4 C7 C9 106.7(5) . .
N1 C1 C7 O5 -169.0(4) . .
N2 C1 C7 O5 17.5(6) . .
N1 C1 C7 C4 -49.8(6) . .
N2 C1 C7 C4 136.8(5) . .
N1 C1 C7 C9 67.9(5) . .
N2 C1 C7 C9 -105.5(5) . .
C9 C8 C9 C10 1.1(4) 2_656 .
C9 C8 C9 C7 178.7(5) 2_656 .
O5 C7 C9 C8 -100.0(4) . .
C4 C7 C9 C8 141.0(4) . .
C1 C7 C9 C8 21.6(5) . .
O5 C7 C9 C10 77.5(6) . .
C4 C7 C9 C10 -41.5(6) . .
C1 C7 C9 C10 -160.8(5) . .
C8 C9 C10 C11 -2.1(8) . .
C7 C9 C10 C11 -179.7(4) . .
C9 C10 C11 C10 1.1(4) . 2_656
Zn1 O1 C12 O2 -2.2(7) . .
Zn1 O1 C12 C14 179.6(3) . .
Zn1 O4 C13 O3 0.3(5) . .
Zn1 O4 C13 C16 -178.8(4) . 4_656
Zn1 O3 C13 O4 -0.4(5) . .
Zn1 O3 C13 C16 178.7(4) . 4_656
O2 C12 C14 C15 -167.8(5) . .
O1 C12 C14 C15 10.5(7) . .
O2 C12 C14 C19 11.1(7) . .
O1 C12 C14 C19 -170.5(5) . .
C19 C14 C15 C16 0.7(8) . .
C12 C14 C15 C16 179.7(5) . .
C14 C15 C16 C17 0.3(8) . .
C14 C15 C16 C13 -179.0(5) . 4_646
C15 C16 C17 C18 -0.4(8) . .
C13 C16 C17 C18 179.0(5) 4_646 .
C16 C17 C18 C19 -0.7(8) . .
C16 C17 C18 C18 179.6(6) . 7_657
C15 C14 C19 C18 -1.8(8) . .
C12 C14 C19 C18 179.2(5) . .
C17 C18 C19 C14 1.8(8) . .
C18 C18 C19 C14 -178.5(6) 7_657 .
C22 N5 C20 O6 2(5) . .
C21 N5 C20 O6 179(3) . .
C22' N5' C20' O6' -179(6) . .
C21' N5' C20' O6' -1(7) . .
C24 N6 C23 O7 1.2(13) . .
C25 N6 C23 O7 173.6(9) . .
C28 N7 C26 O8 -180(4) . .
C27 N7 C26 O8 0(7) . .
C28' N7' C26' O8' 1(12) . .
C27' N7' C26' O8' 179(5) . .
